data_2101815
loop_
_publ_author_name
'Fu, T. Y.'
'Liu, Z.'
'Olovsson, G.'
'Scheffer, J. R.'
'Trotter, J.'

_publ_contact_author
;
Professor James Trotter
Department of Chemistry
University of British Columbia
Vancouver, B.C., Canada V6T 1Z1
;
_publ_section_title
;
 Structures and Photochemistry of Inclusion Compounds of
 9,10-Dihydro-9,10-ethenoanthracene-11,12-bis(diphenylphosphine Oxide)
;
_journal_issue 2
_journal_name_full 'Acta Crystallographica Section B'
_journal_page_first 293
_journal_page_last 299
_journal_paper_doi 10.1107/S0108768196013602
_journal_volume 53
_journal_year 1997
_chemical_formula_moiety 'C40 H30 O2 P2, C4 H8 O2'
_chemical_formula_sum 'C44 H38 O4 P2'
_chemical_formula_weight 692.73
_space_group_IT_number 14
_symmetry_cell_setting monoclinic
_symmetry_space_group_name_Hall '-P 2ybc'
_symmetry_space_group_name_H-M 'P 1 21/c 1'
_audit_creation_method 'by teXsan v1.7'
_cell_angle_alpha 90
_cell_angle_beta 103.430(7)
_cell_angle_gamma 90
_cell_formula_units_Z 4
_cell_length_a 18.223(2)
_cell_length_b 9.435(3)
_cell_length_c 21.946(2)
_cell_measurement_reflns_used 21
_cell_measurement_temperature 294
_cell_measurement_theta_max 50.9
_cell_measurement_theta_min 43.0
_cell_volume 3670.1(13)
_computing_cell_refinement 'MSC/AFC (MSC, 1988)'
_computing_data_collection 'MSC/AFC (MSC, 1988)'
_computing_data_reduction 'TEXSAN (MSC, 1995)'
_computing_publication_material 'TEXSAN (MSC, 1995)'
_computing_structure_refinement 'TEXSAN (MSC, 1995)'
_computing_structure_solution
;
DIRDIF92 PATTY (Beurskens, 1992)
;
_diffrn_ambient_temperature 294.2
_diffrn_measurement_device 'Rigaku AFC6S'
_diffrn_measurement_method \w-2\q
_diffrn_radiation_monochromator graphite
_diffrn_radiation_source 'X-ray tube'
_diffrn_radiation_type CuK\a
_diffrn_radiation_wavelength 1.5418
_diffrn_reflns_av_R_equivalents 0.13
_diffrn_reflns_limit_h_max 23
_diffrn_reflns_limit_h_min 0
_diffrn_reflns_limit_k_max 11
_diffrn_reflns_limit_k_min 0
_diffrn_reflns_limit_l_max 27
_diffrn_reflns_limit_l_min -27
_diffrn_reflns_number 8247
_diffrn_reflns_reduction_process 'Lp corrections applied'
_diffrn_reflns_theta_max 78.58
_diffrn_reflns_theta_min 2.07
_diffrn_standards_decay_% 1.05
_diffrn_standards_interval_count 200
_diffrn_standards_number 3
_exptl_absorpt_coefficient_mu 1.414
_exptl_absorpt_correction_T_max 1.000
_exptl_absorpt_correction_T_min 0.796
_exptl_absorpt_correction_type
;
\y scans (North,Phillips & Matthews, 1968)
;
_exptl_crystal_colour colorless
_exptl_crystal_density_diffrn 1.254
_exptl_crystal_density_meas ?
_exptl_crystal_description plate
_exptl_crystal_F_000 1456.00
_exptl_crystal_size_max 0.30
_exptl_crystal_size_mid 0.15
_exptl_crystal_size_min 0.05
_refine_diff_density_max 0.27
_refine_diff_density_min -0.41
_refine_ls_extinction_coef 0.000001448
_refine_ls_extinction_method 'Zachariasen (1967)'
_refine_ls_goodness_of_fit_obs 2.980
_refine_ls_hydrogen_treatment noref
_refine_ls_matrix_type full
_refine_ls_number_constraints 0
_refine_ls_number_parameters 452
_refine_ls_number_reflns 5327
_refine_ls_number_restraints 0
_refine_ls_R_factor_all 0.120
_refine_ls_R_factor_obs 0.0490
_refine_ls_shift/esd_max 0.0180
_refine_ls_shift/esd_mean 0.0000
_refine_ls_structure_factor_coef F
_refine_ls_weighting_details 'w = 1/[\s^2^(Fo) + 0.00003|Fo|^2^]'
_refine_ls_weighting_scheme calc
_refine_ls_wR_factor_all 0.085
_refine_ls_wR_factor_obs 0.0580
_reflns_number_observed 5327
_reflns_number_total 8001
_reflns_observed_criterion >3.00\s(I)
_cod_data_source_file fg0006.cif
_cod_data_source_block I_EtOAc
_cod_depositor_comments
;
The following automatic conversions were performed:

'_refine_ls_weighting_scheme' value 'w = 1/[\s^2^(Fo) +
0.00003|Fo|^2^]' was changed to 'calc'. New tag
'_refine_ls_weighting_details' was created. The value of the new tag
was set to 'w = 1/[\s^2^(Fo) + 0.00003|Fo|^2^]'.

Automatic conversion script
Id: cif_fix_values 3143 2015-03-26 13:38:13Z robertas 
;
_cod_original_cell_volume 3670.2(9)
_cod_original_sg_symbol_H-M 'P 21/c'
_cod_original_formula_sum 'C44 H38 O4 P2 '
_cod_database_code 2101815
_cod_database_fobs_code 2101815

loop_
_symmetry_equiv_pos_as_xyz
'   +x,   +y,   +z'
'   -x,1/2+y,1/2-z'
'   -x,   -y,   -z'
'   +x,1/2-y,1/2+z'

loop_
_atom_site_aniso_label
_atom_site_aniso_U_11
_atom_site_aniso_U_22
_atom_site_aniso_U_33
_atom_site_aniso_U_12
_atom_site_aniso_U_13
_atom_site_aniso_U_23
P(1) 0.0356(3) 0.0333(3) 0.0330(3) -0.0051(3) 0.0069(3) -0.0006(3)
P(2) 0.0355(3) 0.0342(3) 0.0329(3) 0.0008(3) 0.0053(3) -0.0007(3)
O(1) 0.0440(10) 0.0470(10) 0.0373(10) -0.0131(9) 0.0042(8) -0.0077(8)
O(2) 0.0450(10) 0.0530(10) 0.0410(10) 0.0016(9) 0.0139(9) -0.0028(9)
O(3) 0.131(4) 0.373(8) 0.124(3) 0.019(5) 0.021(3) 0.080(4)
O(4) 0.138(4) 0.325(9) 0.102(3) 0.013(5) 0.004(3) 0.031(4)
C(1) 0.053(2) 0.042(2) 0.062(2) -0.0010(10) -0.003(2) -0.0080(10)
C(2) 0.070(2) 0.034(2) 0.089(3) -0.010(2) -0.009(2) -0.005(2)
C(3) 0.063(2) 0.045(2) 0.098(3) -0.020(2) -0.002(2) 0.014(2)
C(4) 0.048(2) 0.055(2) 0.066(2) -0.0130(10) 0.003(2) 0.014(2)
C(5) 0.038(2) 0.049(2) 0.079(2) 0.0010(10) 0.000(2) -0.012(2)
C(6) 0.050(2) 0.053(2) 0.097(3) 0.008(2) -0.015(2) -0.004(2)
C(7) 0.065(2) 0.045(2) 0.080(2) 0.000(2) -0.030(2) 0.009(2)
C(8) 0.062(2) 0.046(2) 0.050(2) -0.007(2) -0.012(2) 0.0070(10)
C(9) 0.0410(10) 0.0410(10) 0.0340(10) -0.0040(10) 0.0050(10) -0.0030(10)
C(10) 0.0320(10) 0.046(2) 0.0410(10) -0.0050(10) 0.0060(10) -0.0010(10)
C(11) 0.0350(10) 0.0330(10) 0.0350(10) -0.0010(10) 0.0020(10) 0.0000(10)
C(12) 0.0310(10) 0.0310(10) 0.0380(10) -0.0020(10) 0.0040(10) 0.0020(10)
C(13) 0.0360(10) 0.0350(10) 0.046(2) -0.0050(10) -0.0040(10) -0.0010(10)
C(14) 0.0330(10) 0.040(2) 0.047(2) -0.0070(10) -0.0010(10) 0.0030(10)
C(15) 0.0340(10) 0.0370(10) 0.053(2) -0.0040(10) 0.0000(10) -0.0040(10)
C(16) 0.0400(10) 0.0350(10) 0.046(2) -0.0070(10) -0.0050(10) 0.0000(10)
C(17) 0.0370(10) 0.0400(10) 0.0350(10) -0.0010(10) 0.0040(10) -0.0010(10)
C(18) 0.051(2) 0.049(2) 0.057(2) 0.0010(10) 0.0200(10) 0.0020(10)
C(19) 0.052(2) 0.071(2) 0.062(2) 0.014(2) 0.021(2) -0.001(2)
C(20) 0.065(2) 0.052(2) 0.068(2) 0.020(2) 0.011(2) -0.005(2)
C(21) 0.076(2) 0.037(2) 0.096(3) 0.008(2) 0.026(2) 0.010(2)
C(22) 0.055(2) 0.041(2) 0.069(2) 0.0030(10) 0.023(2) 0.0070(10)
C(23) 0.043(2) 0.042(2) 0.0410(10) -0.0020(10) 0.0130(10) 0.0030(10)
C(24) 0.093(3) 0.045(2) 0.058(2) 0.012(2) 0.026(2) 0.0090(10)
C(25) 0.135(4) 0.058(2) 0.091(3) 0.028(3) 0.043(3) 0.036(2)
C(26) 0.090(3) 0.097(3) 0.066(2) 0.015(3) 0.020(2) 0.044(2)
C(27) 0.068(2) 0.090(3) 0.040(2) -0.007(2) 0.008(2) 0.018(2)
C(28) 0.057(2) 0.058(2) 0.041(2) -0.009(2) 0.0110(10) 0.0030(10)
C(29) 0.0410(10) 0.0340(10) 0.0340(10) 0.0010(10) 0.0070(10) -0.0040(10)
C(30) 0.048(2) 0.042(2) 0.042(2) -0.0010(10) -0.0020(10) -0.0030(10)
C(31) 0.058(2) 0.048(2) 0.054(2) -0.014(2) -0.0010(10) -0.0100(10)
C(32) 0.076(2) 0.037(2) 0.059(2) -0.010(2) 0.007(2) -0.0010(10)
C(33) 0.074(2) 0.036(2) 0.068(2) 0.001(2) -0.001(2) 0.0080(10)
C(34) 0.051(2) 0.042(2) 0.055(2) 0.0030(10) -0.0050(10) 0.0050(10)
C(35) 0.0450(10) 0.0320(10) 0.0340(10) -0.0010(10) 0.0040(10) 0.0000(10)
C(36) 0.054(2) 0.048(2) 0.055(2) 0.0020(10) 0.0140(10) 0.0120(10)
C(37) 0.075(2) 0.060(2) 0.059(2) 0.009(2) 0.015(2) 0.029(2)
C(38) 0.064(2) 0.042(2) 0.059(2) 0.011(2) -0.002(2) 0.0120(10)
C(39) 0.046(2) 0.045(2) 0.057(2) 0.0070(10) 0.0040(10) 0.0000(10)
C(40) 0.047(2) 0.0390(10) 0.0410(10) 0.0040(10) 0.0070(10) 0.0030(10)
C(41) 0.123(6) 0.320(10) 0.172(7) -0.018(7) 0.067(5) 0.080(8)
C(42) 0.086(5) 0.320(10) 0.110(5) 0.035(7) 0.047(4) 0.096(7)
C(43) 0.33(2) 0.41(2) 0.149(8) 0.28(2) 0.081(10) 0.130(10)
C(44) 0.32(2) 0.58(3) 0.240(10) -0.04(2) 0.040(10) -0.04(2)

loop_
_atom_site_label
_atom_site_fract_x
_atom_site_fract_y
_atom_site_fract_z
_atom_site_U_iso_or_equiv
_atom_site_thermal_displace_type
_atom_site_calc_flag
_atom_site_occupancy
P(1) 0.35158(4) 0.52595(7) 0.10296(3) 0.0341(2) Uani d 1.000
P(2) 0.27166(4) 0.55736(7) 0.24576(3) 0.0347(2) Uani d 1.000
O(1) 0.39870(10) 0.6052(2) 0.15567(8) 0.0437(5) Uani d 1.000
O(2) 0.20810(10) 0.5668(2) 0.27735(8) 0.0456(5) Uani d 1.000
O(3) 0.1900(3) 0.2250(7) 0.4039(2) 0.210(3) Uani d 1.000
O(4) 0.1094(3) 0.1590(9) 0.3161(2) 0.192(3) Uani d 1.000
C(1) 0.1677(2) 0.1511(3) 0.04720(10) 0.0549(9) Uani d 1.000
C(2) 0.1336(2) 0.0372(3) 0.0697(2) 0.0690(10) Uani d 1.000
C(3) 0.1039(2) 0.0530(4) 0.1207(2) 0.0720(10) Uani d 1.000
C(4) 0.1082(2) 0.1821(3) 0.15200(10) 0.0582(10) Uani d 1.000
C(5) 0.0496(2) 0.6312(3) 0.0997(2) 0.0576(9) Uani d 1.000
C(6) 0.0194(2) 0.7046(4) 0.0454(2) 0.0720(10) Uani d 1.000
C(7) 0.0478(2) 0.6900(4) -0.0065(2) 0.0710(10) Uani d 1.000
C(8) 0.1082(2) 0.5993(3) -0.00620(10) 0.0570(9) Uani d 1.000
C(9) 0.2027(2) 0.4169(3) 0.05770(10) 0.0394(7) Uani d 1.000
C(10) 0.14920(10) 0.4470(3) 0.15460(10) 0.0400(7) Uani d 1.000
C(11) 0.26120(10) 0.4737(3) 0.11530(10) 0.0349(6) Uani d 1.000
C(12) 0.23320(10) 0.4889(3) 0.16630(10) 0.0342(7) Uani d 1.000
C(13) 0.17160(10) 0.2797(3) 0.07720(10) 0.0413(7) Uani d 1.000
C(14) 0.14250(10) 0.2952(3) 0.12970(10) 0.0416(7) Uani d 1.000
C(15) 0.10910(10) 0.5395(3) 0.10050(10) 0.0431(7) Uani d 1.000
C(16) 0.1382(2) 0.5239(3) 0.04760(10) 0.0425(7) Uani d 1.000
C(17) 0.39580(10) 0.3652(3) 0.08470(10) 0.0379(7) Uani d 1.000
C(18) 0.4550(2) 0.3739(3) 0.05490(10) 0.0513(9) Uani d 1.000
C(19) 0.4956(2) 0.2546(4) 0.0470(2) 0.0600(10) Uani d 1.000
C(20) 0.4788(2) 0.1263(4) 0.0696(2) 0.0630(10) Uani d 1.000
C(21) 0.4215(2) 0.1165(3) 0.1002(2) 0.0690(10) Uani d 1.000
C(22) 0.3796(2) 0.2359(3) 0.10750(10) 0.0536(9) Uani d 1.000
C(23) 0.3279(2) 0.6303(3) 0.03190(10) 0.0414(8) Uani d 1.000
C(24) 0.3191(2) 0.7741(3) 0.0388(2) 0.0640(10) Uani d 1.000
C(25) 0.2987(3) 0.8597(4) -0.0135(2) 0.092(2) Uani d 1.000
C(26) 0.2865(3) 0.8026(5) -0.0722(2) 0.0840(10) Uani d 1.000
C(27) 0.2966(2) 0.6616(4) -0.07940(10) 0.0670(10) Uani d 1.000
C(28) 0.3167(2) 0.5751(3) -0.02790(10) 0.0521(9) Uani d 1.000
C(29) 0.31180(10) 0.7302(3) 0.24130(10) 0.0361(7) Uani d 1.000
C(30) 0.3778(2) 0.7722(3) 0.28240(10) 0.0461(8) Uani d 1.000
C(31) 0.4008(2) 0.9127(3) 0.28340(10) 0.0556(9) Uani d 1.000
C(32) 0.3587(2) 1.0105(3) 0.24410(10) 0.0590(10) Uani d 1.000
C(33) 0.2933(2) 0.9686(3) 0.2025(2) 0.0623(10) Uani d 1.000
C(34) 0.2700(2) 0.8292(3) 0.20110(10) 0.0522(9) Uani d 1.000
C(35) 0.3432(2) 0.4399(3) 0.28840(10) 0.0380(7) Uani d 1.000
C(36) 0.3257(2) 0.3699(3) 0.33900(10) 0.0518(9) Uani d 1.000
C(37) 0.3774(2) 0.2820(4) 0.3766(2) 0.0650(10) Uani d 1.000
C(38) 0.4473(2) 0.2603(3) 0.36410(10) 0.0577(9) Uani d 1.000
C(39) 0.4651(2) 0.3265(3) 0.31390(10) 0.0508(9) Uani d 1.000
C(40) 0.4141(2) 0.4170(3) 0.27650(10) 0.0428(8) Uani d 1.000
C(41) 0.0990(5) 0.3950(10) 0.3522(4) 0.198(4) Uani d 1.000
C(42) 0.1361(4) 0.2490(10) 0.3600(4) 0.168(4) Uani d 1.000
C(43) 0.1408(8) 0.006(2) 0.3160(5) 0.292(8) Uani d 1.000
C(44) 0.0861(10) -0.087(2) 0.2931(8) 0.390(10) Uani d 1.000
H(1) 0.1881 0.1403 0.0114 0.066 Uiso c 1.000
H(2) 0.1310 -0.0522 0.0494 0.082 Uiso c 1.000
H(3) 0.0799 -0.0253 0.1352 0.086 Uiso c 1.000
H(4) 0.0879 0.1923 0.1879 0.070 Uiso c 1.000
H(5) 0.0300 0.6433 0.1359 0.069 Uiso c 1.000
H(6) -0.0220 0.7666 0.0442 0.086 Uiso c 1.000
H(7) 0.0261 0.7423 -0.0432 0.085 Uiso c 1.000
H(8) 0.1282 0.5897 -0.0423 0.068 Uiso c 1.000
H(9) 0.2231 0.4061 0.0218 0.047 Uiso c 1.000
H(10) 0.1295 0.4578 0.1908 0.048 Uiso c 1.000
H(11) 0.4676 0.4628 0.0398 0.062 Uiso c 1.000
H(12) 0.5354 0.2615 0.0258 0.072 Uiso c 1.000
H(13) 0.5069 0.0444 0.0641 0.075 Uiso c 1.000
H(14) 0.4103 0.0278 0.1164 0.082 Uiso c 1.000
H(15) 0.3396 0.2282 0.1283 0.064 Uiso c 1.000
H(16) 0.3271 0.8143 0.0795 0.077 Uiso c 1.000
H(17) 0.2931 0.9589 -0.0087 0.110 Uiso c 1.000
H(18) 0.2709 0.8616 -0.1080 0.101 Uiso c 1.000
H(19) 0.2897 0.6226 -0.1203 0.080 Uiso c 1.000
H(20) 0.3231 0.4764 -0.0334 0.063 Uiso c 1.000
H(21) 0.4074 0.7051 0.3098 0.055 Uiso c 1.000
H(22) 0.4461 0.9413 0.3116 0.067 Uiso c 1.000
H(23) 0.3744 1.1067 0.2456 0.071 Uiso c 1.000
H(24) 0.2643 1.0358 0.1747 0.075 Uiso c 1.000
H(25) 0.2249 0.8009 0.1724 0.063 Uiso c 1.000
H(26) 0.2775 0.3830 0.3478 0.062 Uiso c 1.000
H(27) 0.3649 0.2360 0.4113 0.078 Uiso c 1.000
H(28) 0.4829 0.1998 0.3902 0.069 Uiso c 1.000
H(29) 0.5128 0.3101 0.3047 0.061 Uiso c 1.000
H(30) 0.4276 0.4641 0.2424 0.051 Uiso c 1.000
H(31) 0.1223 0.4541 0.3863 0.238 Uiso c 1.000
H(32) 0.1049 0.4367 0.3141 0.238 Uiso c 1.000
H(33) 0.0468 0.3862 0.3511 0.238 Uiso c 1.000
H(34) 0.1769 0.0036 0.2909 0.350 Uiso c 1.000
H(35) 0.1645 -0.0204 0.3578 0.350 Uiso c 1.000
H(36) 0.0499 -0.0867 0.3182 0.464 Uiso c 1.000
H(37) 0.0621 -0.0622 0.2513 0.464 Uiso c 1.000
H(38) 0.1070 -0.1797 0.2935 0.464 Uiso c 1.000

loop_
_atom_type_symbol
_atom_type_scat_dispersion_real
_atom_type_scat_dispersion_imag
_atom_type_scat_source
C 0.018 0.009
;International Tables for Crystallography
(1992, Vol. C, Tables 4.2.6.8 and 6.1.1.1)
;
H 0.000 0.000
;International Tables for Crystallography
(1992, Vol. C, Table 6.1.1.2)
;
O 0.049 0.032
;International Tables for Crystallography
(1992, Vol. C, Tables 4.2.6.8 and 6.1.1.1)
;
P 0.295 0.434
;International Tables for Crystallography
(1992, Vol. C, Tables 4.2.6.8 and 6.1.1.1)
;

loop_
_geom_angle_atom_site_label_1
_geom_angle_atom_site_label_2
_geom_angle_atom_site_label_3
_geom_angle
_geom_angle_publ_flag
O(1) P(1) C(11) 114.00(10) no
O(1) P(1) C(17) 113.00(10) no
O(1) P(1) C(23) 112.30(10) no
C(11) P(1) C(17) 106.00(10) no
C(11) P(1) C(23) 103.60(10) no
C(17) P(1) C(23) 107.20(10) no
O(2) P(2) C(12) 107.30(10) no
O(2) P(2) C(29) 110.10(10) no
O(2) P(2) C(35) 110.20(10) no
C(12) P(2) C(29) 109.70(10) no
C(12) P(2) C(35) 110.30(10) no
C(29) P(2) C(35) 109.40(10) no
C(42) O(4) C(43) 122.4(9) no
C(2) C(1) C(13) 119.4(3) no
C(2) C(1) H(1) 120.3 no
C(13) C(1) H(1) 120.3 no
C(1) C(2) C(3) 120.3(3) no
C(1) C(2) H(2) 119.9 no
C(3) C(2) H(2) 119.9 no
C(2) C(3) C(4) 121.0(3) no
C(2) C(3) H(3) 119.5 no
C(4) C(3) H(3) 119.5 no
C(3) C(4) C(14) 118.6(3) no
C(3) C(4) H(4) 120.7 no
C(14) C(4) H(4) 120.7 no
C(6) C(5) C(15) 118.6(3) no
C(6) C(5) H(5) 120.7 no
C(15) C(5) H(5) 120.7 no
C(5) C(6) C(7) 121.3(3) no
C(5) C(6) H(6) 119.4 no
C(7) C(6) H(6) 119.4 no
C(6) C(7) C(8) 120.8(3) no
C(6) C(7) H(7) 119.6 no
C(8) C(7) H(7) 119.6 no
C(7) C(8) C(16) 118.5(3) no
C(7) C(8) H(8) 120.8 no
C(16) C(8) H(8) 120.8 no
C(11) C(9) C(13) 107.2(2) no
C(11) C(9) C(16) 104.5(2) no
C(11) C(9) H(9) 112.7 no
C(13) C(9) C(16) 106.3(2) no
C(13) C(9) H(9) 112.7 no
C(16) C(9) H(9) 112.7 no
C(12) C(10) C(14) 107.0(2) no
C(12) C(10) C(15) 105.1(2) no
C(12) C(10) H(10) 112.7 no
C(14) C(10) C(15) 105.9(2) no
C(14) C(10) H(10) 112.7 no
C(15) C(10) H(10) 112.7 no
P(1) C(11) C(9) 116.8(2) no
P(1) C(11) C(12) 129.4(2) no
C(9) C(11) C(12) 113.4(2) no
P(2) C(12) C(10) 113.1(2) no
P(2) C(12) C(11) 134.0(2) no
C(10) C(12) C(11) 112.8(2) no
C(1) C(13) C(9) 126.9(3) no
C(1) C(13) C(14) 120.3(3) no
C(9) C(13) C(14) 112.7(2) no
C(4) C(14) C(10) 127.0(3) no
C(4) C(14) C(13) 120.4(3) no
C(10) C(14) C(13) 112.6(2) no
C(5) C(15) C(10) 126.9(3) no
C(5) C(15) C(16) 120.4(3) no
C(10) C(15) C(16) 112.7(2) no
C(8) C(16) C(9) 127.2(3) no
C(8) C(16) C(15) 120.5(3) no
C(9) C(16) C(15) 112.3(2) no
P(1) C(17) C(18) 119.4(2) no
P(1) C(17) C(22) 121.3(2) no
C(18) C(17) C(22) 118.6(3) no
C(17) C(18) C(19) 120.6(3) no
C(17) C(18) H(11) 119.7 no
C(19) C(18) H(11) 119.7 no
C(18) C(19) C(20) 120.2(3) no
C(18) C(19) H(12) 119.9 no
C(20) C(19) H(12) 119.9 no
C(19) C(20) C(21) 119.9(3) no
C(19) C(20) H(13) 120.1 no
C(21) C(20) H(13) 120.1 no
C(20) C(21) C(22) 120.2(3) no
C(20) C(21) H(14) 119.9 no
C(22) C(21) H(14) 119.9 no
C(17) C(22) C(21) 120.5(3) no
C(17) C(22) H(15) 119.8 no
C(21) C(22) H(15) 119.8 no
P(1) C(23) C(24) 116.8(2) no
P(1) C(23) C(28) 124.5(2) no
C(24) C(23) C(28) 118.7(3) no
C(23) C(24) C(25) 119.9(3) no
C(23) C(24) H(16) 120.0 no
C(25) C(24) H(16) 120.0 no
C(24) C(25) C(26) 120.4(4) no
C(24) C(25) H(17) 119.8 no
C(26) C(25) H(17) 119.8 no
C(25) C(26) C(27) 120.0(3) no
C(25) C(26) H(18) 120.0 no
C(27) C(26) H(18) 120.0 no
C(26) C(27) C(28) 120.2(3) no
C(26) C(27) H(19) 119.9 no
C(28) C(27) H(19) 119.9 no
C(23) C(28) C(27) 120.7(3) no
C(23) C(28) H(20) 119.7 no
C(27) C(28) H(20) 119.7 no
P(2) C(29) C(30) 121.8(2) no
P(2) C(29) C(34) 118.3(2) no
C(30) C(29) C(34) 119.3(3) no
C(29) C(30) C(31) 119.8(3) no
C(29) C(30) H(21) 120.1 no
C(31) C(30) H(21) 120.1 no
C(30) C(31) C(32) 120.7(3) no
C(30) C(31) H(22) 119.6 no
C(32) C(31) H(22) 119.7 no
C(31) C(32) C(33) 119.7(3) no
C(31) C(32) H(23) 120.2 no
C(33) C(32) H(23) 120.2 no
C(32) C(33) C(34) 120.1(3) no
C(32) C(33) H(24) 120.0 no
C(34) C(33) H(24) 120.0 no
C(29) C(34) C(33) 120.5(3) no
C(29) C(34) H(25) 119.8 no
C(33) C(34) H(25) 119.8 no
P(2) C(35) C(36) 115.7(2) no
P(2) C(35) C(40) 126.2(2) no
C(36) C(35) C(40) 118.1(3) no
C(35) C(36) C(37) 120.8(3) no
C(35) C(36) H(26) 119.6 no
C(37) C(36) H(26) 119.6 no
C(36) C(37) C(38) 120.4(3) no
C(36) C(37) H(27) 119.8 no
C(38) C(37) H(27) 119.8 no
C(37) C(38) C(39) 119.6(3) no
C(37) C(38) H(28) 120.2 no
C(39) C(38) H(28) 120.2 no
C(38) C(39) C(40) 120.6(3) no
C(38) C(39) H(29) 119.7 no
C(40) C(39) H(29) 119.7 no
C(35) C(40) C(39) 120.5(3) no
C(35) C(40) H(30) 119.7 no
C(39) C(40) H(30) 119.7 no
C(42) C(41) H(31) 109.5 no
C(42) C(41) H(32) 109.5 no
C(42) C(41) H(33) 109.5 no
H(31) C(41) H(32) 109.5 no
H(31) C(41) H(33) 109.5 no
H(32) C(41) H(33) 109.5 no
O(3) C(42) O(4) 124.0(10) no
O(3) C(42) C(41) 120.0(10) no
O(4) C(42) C(41) 115.4(8) no
O(4) C(43) C(44) 111.0(10) no
O(4) C(43) H(34) 109.0 no
O(4) C(43) H(35) 109.0 no
C(44) C(43) H(34) 108.9 no
C(44) C(43) H(35) 108.9 no
H(34) C(43) H(35) 109.5 no
C(43) C(44) H(36) 109.5 no
C(43) C(44) H(37) 109.6 no
C(43) C(44) H(38) 109.6 no
H(36) C(44) H(37) 109.4 no
H(36) C(44) H(38) 109.4 no
H(37) C(44) H(38) 109.4 no

loop_
_geom_bond_atom_site_label_1
_geom_bond_atom_site_label_2
_geom_bond_distance
_geom_bond_publ_flag
P(1) O(1) 1.474(2) no
P(1) C(11) 1.800(3) no
P(1) C(17) 1.806(3) no
P(1) C(23) 1.809(3) no
P(2) O(2) 1.485(2) no
P(2) C(12) 1.838(3) no
P(2) C(29) 1.799(3) no
P(2) C(35) 1.799(3) no
O(3) C(42) 1.225(7) no
O(4) C(42) 1.290(10) no
O(4) C(43) 1.560(10) no
C(1) C(2) 1.388(4) no
C(1) C(13) 1.374(4) no
C(1) H(1) 0.95 no
C(2) C(3) 1.360(5) no
C(2) H(2) 0.95 no
C(3) C(4) 1.391(5) no
C(3) H(3) 0.95 no
C(4) C(14) 1.383(4) no
C(4) H(4) 0.95 no
C(5) C(6) 1.378(5) no
C(5) C(15) 1.385(4) no
C(5) H(5) 0.95 no
C(6) C(7) 1.363(5) no
C(6) H(6) 0.95 no
C(7) C(8) 1.393(5) no
C(7) H(7) 0.95 no
C(8) C(16) 1.378(4) no
C(8) H(8) 0.95 no
C(9) C(11) 1.548(3) no
C(9) C(13) 1.514(4) no
C(9) C(16) 1.526(4) no
C(9) H(9) 0.95 no
C(10) C(12) 1.544(3) no
C(10) C(14) 1.528(4) no
C(10) C(15) 1.519(4) no
C(10) H(10) 0.95 no
C(11) C(12) 1.340(3) no
C(13) C(14) 1.383(4) no
C(15) C(16) 1.390(4) no
C(17) C(18) 1.387(4) no
C(17) C(22) 1.376(4) no
C(18) C(19) 1.381(4) no
C(18) H(11) 0.95 no
C(19) C(20) 1.369(5) no
C(19) H(12) 0.95 no
C(20) C(21) 1.368(5) no
C(20) H(13) 0.95 no
C(21) C(22) 1.391(4) no
C(21) H(14) 0.95 no
C(22) H(15) 0.95 no
C(23) C(24) 1.379(4) no
C(23) C(28) 1.382(4) no
C(24) C(25) 1.383(4) no
C(24) H(16) 0.95 no
C(25) C(26) 1.366(6) no
C(25) H(17) 0.95 no
C(26) C(27) 1.357(5) no
C(26) H(18) 0.95 no
C(27) C(28) 1.375(4) no
C(27) H(19) 0.95 no
C(28) H(20) 0.95 no
C(29) C(30) 1.383(4) no
C(29) C(34) 1.386(4) no
C(30) C(31) 1.389(4) no
C(30) H(21) 0.95 no
C(31) C(32) 1.370(4) no
C(31) H(22) 0.95 no
C(32) C(33) 1.380(4) no
C(32) H(23) 0.95 no
C(33) C(34) 1.381(4) no
C(33) H(24) 0.95 no
C(34) H(25) 0.95 no
C(35) C(36) 1.393(4) no
C(35) C(40) 1.393(4) no
C(36) C(37) 1.377(4) no
C(36) H(26) 0.95 no
C(37) C(38) 1.378(5) no
C(37) H(27) 0.95 no
C(38) C(39) 1.370(4) no
C(38) H(28) 0.95 no
C(39) C(40) 1.383(4) no
C(39) H(29) 0.95 no
C(40) H(30) 0.95 no
C(41) C(42) 1.530(10) no
C(41) H(31) 0.95 no
C(41) H(32) 0.95 no
C(41) H(33) 0.95 no
C(43) C(44) 1.34(3) no
C(43) H(34) 0.95 no
C(43) H(35) 0.95 no
C(44) H(36) 0.95 no
C(44) H(37) 0.95 no
C(44) H(38) 0.95 no

loop_
_geom_contact_atom_site_label_1
_geom_contact_atom_site_label_2
_geom_contact_distance
_geom_contact_site_symmetry_2
_geom_contact_publ_flag
O(1) H(29) 2.5381 2_655 no
O(1) H(28) 2.7344 2_655 no
O(1) C(39) 3.194(3) 2_655 no
O(1) C(38) 3.283(4) 2_655 no
O(2) H(32) 2.5298 2_645 no
O(2) H(18) 2.6006 4_554 no
O(2) C(41) 3.283(7) 2_645 no
O(2) C(26) 3.503(4) 4_554 no
O(3) H(26) 2.6823 2_655 no
O(3) H(1) 2.6869 3_656 no
O(3) H(9) 2.8052 3_656 no
O(3) C(36) 3.413(6) 2_655 no
O(3) C(1) 3.467(6) 3_656 no
O(3) C(9) 3.588(5) 3_656 no
O(4) H(4) 2.7681 2_655 no
O(4) H(5) 2.9697 1_455 no
C(1) H(6) 3.0325 3_756 no
C(2) H(24) 2.9042 1_545 no
C(3) H(24) 2.8922 1_545 no
C(3) C(33) 3.590(5) 1_545 no
C(6) H(2) 3.0547 1_565 no
C(7) H(2) 2.9761 1_565 no
C(20) H(21) 3.0507 2_645 no
C(27) H(35) 2.8155 3_656 no
C(27) C(43) 3.576(9) 3_656 no
C(31) H(29) 2.9279 2_655 no
C(36) H(18) 3.0506 4_554 no
C(38) H(23) 3.0054 1_545 no
C(39) H(23) 2.8514 1_545 no
C(40) H(23) 3.0546 1_545 no
C(42) H(26) 2.9395 2_655 no
C(43) H(19) 3.0032 3_656 no
H(1) H(17) 2.6780 1_545 no
H(3) H(33) 2.5383 1_645 no
H(3) H(37) 2.6648 2_645 no
H(6) H(33) 2.6907 1_655 no
H(8) H(35) 2.5201 3_656 no
H(11) H(11) 2.4277 3_656 no
H(14) H(16) 2.5384 1_545 no
H(15) H(24) 2.6190 1_545 no
H(18) H(26) 2.6114 4 no
H(19) H(35) 2.4203 3_656 no
H(20) H(27) 2.5490 4_545 no
H(33) H(37) 2.6742 2 no
P(1) O(1) 1.474(2) . no
P(2) O(2) 1.485(2) . no
P(2) O(1) 3.405(2) . no

loop_
_geom_torsion_atom_site_label_1
_geom_torsion_atom_site_label_2
_geom_torsion_atom_site_label_3
_geom_torsion_atom_site_label_4
_geom_torsion
_geom_torsion_publ_flag
P(1) C(11) C(9) C(13) 131.0(2) no
P(1) C(11) C(9) C(16) -116.5(2) no
P(1) C(11) C(12) P(2) -3.7(4) no
P(1) C(11) C(12) C(10) 172.5(2) no
P(1) C(17) C(18) C(19) 172.3(2) no
P(1) C(17) C(22) C(21) -171.2(3) no
P(1) C(23) C(24) C(25) -178.0(3) no
P(1) C(23) C(28) C(27) 178.0(3) no
P(2) C(12) C(10) C(14) -127.5(2) no
P(2) C(12) C(10) C(15) 120.1(2) no
P(2) C(12) C(11) C(9) -176.6(2) no
P(2) C(29) C(30) C(31) -170.3(2) no
P(2) C(29) C(34) C(33) 170.7(3) no
P(2) C(35) C(36) C(37) -177.3(3) no
P(2) C(35) C(40) C(39) 178.2(2) no
O(1) P(1) C(11) C(9) 168.2(2) no
O(1) P(1) C(11) C(12) -4.5(3) no
O(1) P(1) C(17) C(18) -73.6(2) no
O(1) P(1) C(17) C(22) 97.1(3) no
O(1) P(1) C(23) C(24) -32.6(3) no
O(1) P(1) C(23) C(28) 148.7(2) no
O(2) P(2) C(12) C(10) -5.0(2) no
O(2) P(2) C(12) C(11) 171.1(3) no
O(2) P(2) C(29) C(30) 101.0(2) no
O(2) P(2) C(29) C(34) -70.2(2) no
O(2) P(2) C(35) C(36) 5.1(2) no
O(2) P(2) C(35) C(40) -172.7(2) no
O(3) C(42) O(4) C(43) 3.0(10) no
C(1) C(2) C(3) C(4) -1.1(6) no
C(1) C(13) C(9) C(11) -127.9(3) no
C(1) C(13) C(9) C(16) 120.8(3) no
C(1) C(13) C(14) C(4) -0.9(4) no
C(1) C(13) C(14) C(10) -177.5(2) no
C(2) C(1) C(13) C(9) -176.5(3) no
C(2) C(1) C(13) C(14) 0.5(4) no
C(2) C(3) C(4) C(14) 0.8(5) no
C(3) C(2) C(1) C(13) 0.5(5) no
C(3) C(4) C(14) C(10) 176.4(3) no
C(3) C(4) C(14) C(13) 0.2(4) no
C(4) C(14) C(10) C(12) 128.5(3) no
C(4) C(14) C(10) C(15) -119.7(3) no
C(4) C(14) C(13) C(9) 176.6(3) no
C(5) C(6) C(7) C(8) 0.4(5) no
C(5) C(15) C(10) C(12) -123.8(3) no
C(5) C(15) C(10) C(14) 123.1(3) no
C(5) C(15) C(16) C(8) 0.0(4) no
C(5) C(15) C(16) C(9) -179.3(2) no
C(6) C(5) C(15) C(10) -178.7(3) no
C(6) C(5) C(15) C(16) 0.9(4) no
C(6) C(7) C(8) C(16) 0.5(5) no
C(7) C(6) C(5) C(15) -1.1(5) no
C(7) C(8) C(16) C(9) 178.5(3) no
C(7) C(8) C(16) C(15) -0.7(4) no
C(8) C(16) C(9) C(11) 124.0(3) no
C(8) C(16) C(9) C(13) -122.8(3) no
C(8) C(16) C(15) C(10) 179.6(2) no
C(9) C(11) P(1) C(17) -66.8(2) no
C(9) C(11) P(1) C(23) 45.9(2) no
C(9) C(11) C(12) C(10) -0.5(3) no
C(9) C(13) C(14) C(10) -0.1(3) no
C(9) C(16) C(15) C(10) 0.3(3) no
C(10) C(12) P(2) C(29) -124.5(2) no
C(10) C(12) P(2) C(35) 115.0(2) no
C(11) P(1) C(17) C(18) 160.8(2) no
C(11) P(1) C(17) C(22) -28.5(3) no
C(11) P(1) C(23) C(24) 90.9(3) no
C(11) P(1) C(23) C(28) -87.8(3) no
C(11) C(9) C(13) C(14) 54.9(3) no
C(11) C(9) C(16) C(15) -56.8(3) no
C(11) C(12) P(2) C(29) 51.6(3) no
C(11) C(12) P(2) C(35) -68.9(3) no
C(11) C(12) C(10) C(14) 55.5(3) no
C(11) C(12) C(10) C(15) -56.8(3) no
C(12) P(2) C(29) C(30) -141.2(2) no
C(12) P(2) C(29) C(34) 47.6(3) no
C(12) P(2) C(35) C(36) -113.2(2) no
C(12) P(2) C(35) C(40) 69.0(3) no
C(12) C(10) C(14) C(13) -55.1(3) no
C(12) C(10) C(15) C(16) 56.6(3) no
C(12) C(11) P(1) C(17) 120.4(2) no
C(12) C(11) P(1) C(23) -126.9(2) no
C(12) C(11) C(9) C(13) -55.1(3) no
C(12) C(11) C(9) C(16) 57.5(3) no
C(13) C(9) C(16) C(15) 56.4(3) no
C(13) C(14) C(10) C(15) 56.6(3) no
C(14) C(10) C(15) C(16) -56.5(3) no
C(14) C(13) C(9) C(16) -56.4(3) no
C(17) P(1) C(23) C(24) -157.3(3) no
C(17) P(1) C(23) C(28) 24.0(3) no
C(17) C(18) C(19) C(20) -1.2(5) no
C(17) C(22) C(21) C(20) -0.7(6) no
C(18) C(17) P(1) C(23) 50.6(3) no
C(18) C(17) C(22) C(21) -0.5(5) no
C(18) C(19) C(20) C(21) 0.0(5) no
C(19) C(18) C(17) C(22) 1.4(4) no
C(19) C(20) C(21) C(22) 1.0(6) no
C(22) C(17) P(1) C(23) -138.7(2) no
C(23) C(24) C(25) C(26) 0.5(7) no
C(23) C(28) C(27) C(26) -0.8(6) no
C(24) C(23) C(28) C(27) -0.7(5) no
C(24) C(25) C(26) C(27) -2.0(7) no
C(25) C(24) C(23) C(28) 0.8(5) no
C(25) C(26) C(27) C(28) 2.1(7) no
C(29) P(2) C(35) C(36) 126.1(2) no
C(29) P(2) C(35) C(40) -51.6(3) no
C(29) C(30) C(31) C(32) 0.0(5) no
C(29) C(34) C(33) C(32) -0.1(5) no
C(30) C(29) P(2) C(35) -20.1(3) no
C(30) C(29) C(34) C(33) -0.7(5) no
C(30) C(31) C(32) C(33) -0.9(5) no
C(31) C(30) C(29) C(34) 0.8(4) no
C(31) C(32) C(33) C(34) 1.0(5) no
C(34) C(29) P(2) C(35) 168.7(2) no
C(35) C(36) C(37) C(38) -0.8(5) no
C(35) C(40) C(39) C(38) -1.5(5) no
C(36) C(35) C(40) C(39) 0.5(4) no
C(36) C(37) C(38) C(39) -0.2(5) no
C(37) C(36) C(35) C(40) 0.7(4) no
C(37) C(38) C(39) C(40) 1.4(5) no
C(41) C(42) O(4) C(43) 179.3(8) no
C(42) O(4) C(43) C(44) 143.0(10) no
